data_7245722
loop_
_publ_author_name
'Kusumoto, Sotaro'
'Oishi, Karin'
'Nakaya, Manabu'
'Suzuki, Ryo'
'Tachibana, Masaru'
'Kim, Yang'
'Koide, Yoshihiro'
'Hayami, Shinya'

_publ_section_title
;
 Multi-faceted elastic flexibility of 1-naphthyl and 9-anthryl
 2,2&#x2019;:6&#x2019;,2&#x2019;&#x2019;-terpyridine crystals
;
_journal_name_full CrystEngComm
_journal_paper_doi 10.1039/D2CE01167K
_journal_year 2022
_chemical_formula_moiety 'C25 H17 N3'
_chemical_formula_sum 'C25 H17 N3'
_chemical_formula_weight 359.41
_chemical_name_systematic Terpy_naph
_space_group_crystal_system orthorhombic
_space_group_IT_number 61
_space_group_name_Hall '-P 2ac 2ab'
_space_group_name_H-M_alt 'P b c a'
_atom_sites_solution_hydrogens geom
_atom_sites_solution_primary dual
_audit_creation_date 2022-08-24
_audit_creation_method
;
Olex2 1.5
(compiled 2022.04.07 svn.rca3783a0 for OlexSys, GUI svn.r6498)
;
_audit_update_record
;
2022-08-25 deposited with the CCDC.	2022-10-21 downloaded from the CCDC.
;
_cell_angle_alpha 90
_cell_angle_beta 90
_cell_angle_gamma 90
_cell_formula_units_Z 8
_cell_length_a 11.0002(6)
_cell_length_b 9.8052(7)
_cell_length_c 34.289(2)
_cell_measurement_reflns_used 3112
_cell_measurement_temperature 300
_cell_measurement_theta_max 21.6420
_cell_measurement_theta_min 2.1920
_cell_volume 3698.4(4)
_computing_cell_refinement 'CrysAlisPro 1.171.41.93a (Rigaku OD, 2020)'
_computing_data_collection 'CrysAlisPro 1.171.41.93a (Rigaku OD, 2020)'
_computing_data_reduction 'CrysAlisPro 1.171.41.93a (Rigaku OD, 2020)'
_computing_molecular_graphics 'Olex2 1.5 (Dolomanov et al., 2009)'
_computing_publication_material 'Olex2 1.5 (Dolomanov et al., 2009)'
_computing_structure_refinement 'SHELXL 2018/3 (Sheldrick, 2015)'
_computing_structure_solution 'SHELXT  (Sheldrick, 2015)'
_diffrn_ambient_temperature 300
_diffrn_detector 'CCD plate'
_diffrn_measured_fraction_theta_full 0.999
_diffrn_measured_fraction_theta_max 0.997
_diffrn_measurement_details
;
List of Runs (angles in degrees, time in seconds):

  # Type    Start    End  Width  t~exp~   \w     \q     \k     \f   Frames
#--------------------------------------------------------------------------
  1  \w    -15.74 164.26   0.50   10.00    --   10.00  73.75 -25.74  360
  2  \w    -15.74 104.26   0.50   10.00    --   10.00  73.75  64.26  240
  3  \w    -15.74  44.26   0.50   10.00    --   10.00  73.75 154.26  120
  4  \f    -25.74 154.26   3.00    5.00 -25.74   0.00  73.75    --    60
;
_diffrn_measurement_device 'abstract diffractometer'
_diffrn_measurement_device_type 'Saxi-CrysAlisPro-abstract goniometer imported SAXI images'
_diffrn_measurement_method '\w and \f scans'
_diffrn_orient_matrix_type 'CrysAlisPro convention (1999,Acta A55,543-557)'
_diffrn_orient_matrix_UB_11 -0.0575305000
_diffrn_orient_matrix_UB_12 -0.0125068000
_diffrn_orient_matrix_UB_13 -0.0086325000
_diffrn_orient_matrix_UB_21 0.0266867000
_diffrn_orient_matrix_UB_22 0.0041266000
_diffrn_orient_matrix_UB_23 -0.0187899000
_diffrn_orient_matrix_UB_31 0.0116932000
_diffrn_orient_matrix_UB_32 -0.0711351000
_diffrn_orient_matrix_UB_33 0.0004152000
_diffrn_radiation_monochromator graphite
_diffrn_radiation_probe x-ray
_diffrn_radiation_type 'Mo K\a'
_diffrn_radiation_wavelength 0.71073
_diffrn_reflns_av_R_equivalents 0.0868
_diffrn_reflns_av_unetI/netI 0.0528
_diffrn_reflns_Laue_measured_fraction_full 0.999
_diffrn_reflns_Laue_measured_fraction_max 0.997
_diffrn_reflns_limit_h_max 13
_diffrn_reflns_limit_h_min -12
_diffrn_reflns_limit_k_max 12
_diffrn_reflns_limit_k_min -10
_diffrn_reflns_limit_l_max 42
_diffrn_reflns_limit_l_min -42
_diffrn_reflns_number 31672
_diffrn_reflns_point_group_measured_fraction_full 0.999
_diffrn_reflns_point_group_measured_fraction_max 0.997
_diffrn_reflns_theta_full 25.242
_diffrn_reflns_theta_max 26.368
_diffrn_reflns_theta_min 2.200
_diffrn_source 'fine-focus sealed X-ray tube'
_diffrn_source_type 'Enhance (Mo) X-ray Source'
_exptl_absorpt_coefficient_mu 0.077
_exptl_absorpt_correction_T_max 1.00000
_exptl_absorpt_correction_T_min 0.26717
_exptl_absorpt_correction_type multi-scan
_exptl_absorpt_process_details
;
CrysAlisPro 1.171.41.93a (Rigaku Oxford Diffraction, 2020)
Empirical absorption correction using spherical harmonics,
implemented in SCALE3 ABSPACK scaling algorithm.
;
_exptl_crystal_colour 'clear yellow'
_exptl_crystal_colour_lustre clear
_exptl_crystal_colour_primary yellow
_exptl_crystal_density_diffrn 1.291
_exptl_crystal_description plate
_exptl_crystal_F_000 1504
_exptl_crystal_size_max 0.2
_exptl_crystal_size_mid 0.05
_exptl_crystal_size_min 0.02
_refine_diff_density_max 0.174
_refine_diff_density_min -0.200
_refine_diff_density_rms 0.045
_refine_ls_extinction_coef 0.0050(10)
_refine_ls_extinction_expression Fc^*^=kFc[1+0.001xFc^2^\l^3^/sin(2\q)]^-1/4^
_refine_ls_extinction_method 'SHELXL-2018/3 (Sheldrick 2018)'
_refine_ls_goodness_of_fit_ref 1.056
_refine_ls_hydrogen_treatment constr
_refine_ls_matrix_type full
_refine_ls_number_parameters 254
_refine_ls_number_reflns 3764
_refine_ls_number_restraints 0
_refine_ls_restrained_S_all 1.056
_refine_ls_R_factor_all 0.1125
_refine_ls_R_factor_gt 0.0638
_refine_ls_shift/su_max 0.001
_refine_ls_shift/su_mean 0.000
_refine_ls_structure_factor_coef Fsqd
_refine_ls_weighting_details 'w=1/[\s^2^(Fo^2^)+(0.0904P)^2^] where P=(Fo^2^+2Fc^2^)/3'
_refine_ls_weighting_scheme calc
_refine_ls_wR_factor_gt 0.1603
_refine_ls_wR_factor_ref 0.1974
_reflns_Friedel_coverage 0.000
_reflns_number_gt 2115
_reflns_number_total 3764
_reflns_threshold_expression 'I > 2\s(I)'
_cod_data_source_file d2ce01167k6.cif
_cod_data_source_block naphterpy
_cod_database_code 7245722
_shelx_shelxl_version_number 2018/3
_chemical_oxdiff_formula 'C11 H10 N O'
_shelx_space_group_comment
;
The symmetry employed for this shelxl refinement is uniquely defined
by the following loop, which should always be used as a source of
symmetry information in preference to the above space-group names.
They are only intended as comments.
;
_shelx_estimated_absorpt_t_max 0.998
_shelx_estimated_absorpt_t_min 0.985
_olex2_refinement_description
;
1. Fixed Uiso
 At 1.2 times of:
  All C(H) groups
2.a Aromatic/amide H refined with riding coordinates:
 C009(H009), C00C(H00C), C00D(H00D), C00E(H00E), C00G(H00G), C00H(H00H),
 C00I(H00I), C00J(H00J), C00K(H00K), C00L(H00L), C00M(H00M), C00N(H00N),
 C00O(H00O), C00P(H00P), C00Q(H00Q), C00R(H00R), C00S(H00S)
;
_olex2_submission_special_instructions 'No special instructions were received'
_oxdiff_exptl_absorpt_empirical_details
;
Empirical correction (ABSPACK) includes:
- Absorption correction using spherical harmonics
- Frame scaling
;
_oxdiff_exptl_absorpt_empirical_full_max 1.934
_oxdiff_exptl_absorpt_empirical_full_min 0.589

loop_
_space_group_symop_operation_xyz
'x, y, z'
'-x+1/2, -y, z+1/2'
'-x, y+1/2, -z+1/2'
'x+1/2, -y+1/2, -z'
'-x, -y, -z'
'x-1/2, y, -z-1/2'
'x, -y-1/2, z-1/2'
'-x-1/2, y-1/2, z'

loop_
_atom_site_label
_atom_site_type_symbol
_atom_site_fract_x
_atom_site_fract_y
_atom_site_fract_z
_atom_site_U_iso_or_equiv
_atom_site_adp_type
_atom_site_occupancy
_atom_site_site_symmetry_order
_atom_site_calc_flag
_atom_site_refinement_flags_posn
_atom_site_refinement_flags_adp
_atom_site_refinement_flags_occupancy
_atom_site_disorder_assembly
_atom_site_disorder_group
N001 N 0.33550(18) 0.5539(2) 0.33661(5) 0.0557(5) Uani 1 1 d . . . . .
N002 N 0.57480(19) 0.3543(2) 0.37984(6) 0.0705(6) Uani 1 1 d . . . . .
C003 C 0.2000(2) 0.4243(2) 0.39503(6) 0.0527(6) Uani 1 1 d . . . . .
C004 C 0.14129(18) 0.3880(2) 0.46594(6) 0.0500(6) Uani 1 1 d . . . . .
C005 C 0.12747(19) 0.3542(2) 0.42593(7) 0.0518(6) Uani 1 1 d . . . . .
C006 C 0.5231(2) 0.4520(3) 0.35795(6) 0.0554(6) Uani 1 1 d . . . . .
N007 N 0.0412(2) 0.6307(3) 0.29944(7) 0.0816(7) Uani 1 1 d . . . . .
C008 C 0.2143(2) 0.5686(2) 0.33870(6) 0.0545(6) Uani 1 1 d . . . . .
C009 C 0.3250(2) 0.4062(3) 0.39204(6) 0.0559(6) Uani 1 1 d . . . . .
H009 H 0.365272 0.350627 0.409821 0.067 Uiso 1 1 calc R U . . .
C00A C 0.0701(2) 0.3162(2) 0.49413(7) 0.0551(6) Uani 1 1 d . . . . .
C00B C 0.3900(2) 0.4705(2) 0.36265(6) 0.0525(6) Uani 1 1 d . . . . .
C00C C 0.1444(2) 0.5070(3) 0.36725(7) 0.0569(6) Uani 1 1 d . . . . .
H00C H 0.060779 0.520639 0.367872 0.068 Uiso 1 1 calc R U . . .
C00D C 0.2185(2) 0.4937(2) 0.47973(7) 0.0580(7) Uani 1 1 d . . . . .
H00D H 0.265159 0.542937 0.462012 0.070 Uiso 1 1 calc R U . . .
C00E C 0.0452(2) 0.2566(3) 0.41486(7) 0.0610(7) Uani 1 1 d . . . . .
H00E H 0.034356 0.237764 0.388506 0.073 Uiso 1 1 calc R U . . .
C00F C 0.1578(2) 0.6562(2) 0.30822(7) 0.0578(6) Uani 1 1 d . . . . .
C00G C 0.0810(2) 0.3516(3) 0.53393(7) 0.0636(7) Uani 1 1 d . . . . .
H00G H 0.035663 0.304281 0.552405 0.076 Uiso 1 1 calc R U . . .
C00H C 0.2254(2) 0.5243(3) 0.51837(7) 0.0648(7) Uani 1 1 d . . . . .
H00H H 0.276975 0.593656 0.526686 0.078 Uiso 1 1 calc R U . . .
C00I C 0.1561(2) 0.4529(3) 0.54570(8) 0.0676(7) Uani 1 1 d . . . . .
H00I H 0.161594 0.474983 0.572016 0.081 Uiso 1 1 calc R U . . .
C00J C -0.0230(2) 0.1846(3) 0.44274(8) 0.0686(7) Uani 1 1 d . . . . .
H00J H -0.076756 0.116944 0.434772 0.082 Uiso 1 1 calc R U . . .
C00K C -0.0106(2) 0.2133(3) 0.48104(8) 0.0660(7) Uani 1 1 d . . . . .
H00K H -0.056014 0.164573 0.499196 0.079 Uiso 1 1 calc R U . . .
C00L C 0.2227(2) 0.7582(3) 0.29013(7) 0.0687(7) Uani 1 1 d . . . . .
H00L H 0.303601 0.773341 0.296721 0.082 Uiso 1 1 calc R U . . .
C00M C 0.5901(2) 0.5315(3) 0.33248(7) 0.0687(7) Uani 1 1 d . . . . .
H00M H 0.552347 0.598864 0.317704 0.082 Uiso 1 1 calc R U . . .
C00N C 0.1671(3) 0.8377(3) 0.26217(8) 0.0805(8) Uani 1 1 d . . . . .
H00N H 0.209453 0.907967 0.250024 0.097 Uiso 1 1 calc R U . . .
C00O C 0.6944(3) 0.3344(3) 0.37570(9) 0.0814(9) Uani 1 1 d . . . . .
H00O H 0.730917 0.266227 0.390468 0.098 Uiso 1 1 calc R U . . .
C00P C 0.7662(3) 0.4090(4) 0.35088(9) 0.0821(9) Uani 1 1 d . . . . .
H00P H 0.848980 0.391333 0.348797 0.099 Uiso 1 1 calc R U . . .
C00Q C 0.7131(3) 0.5097(3) 0.32932(8) 0.0801(9) Uani 1 1 d . . . . .
H00Q H 0.759730 0.563135 0.312643 0.096 Uiso 1 1 calc R U . . .
C00R C 0.0494(3) 0.8120(3) 0.25263(8) 0.0811(9) Uani 1 1 d . . . . .
H00R H 0.009883 0.863196 0.233649 0.097 Uiso 1 1 calc R U . . .
C00S C -0.0091(3) 0.7090(4) 0.27168(9) 0.0949(10) Uani 1 1 d . . . . .
H00S H -0.089542 0.691815 0.264954 0.114 Uiso 1 1 calc R U . . .

loop_
_atom_site_aniso_label
_atom_site_aniso_U_11
_atom_site_aniso_U_22
_atom_site_aniso_U_33
_atom_site_aniso_U_23
_atom_site_aniso_U_13
_atom_site_aniso_U_12
N001 0.0607(13) 0.0582(13) 0.0482(11) -0.0001(9) 0.0022(9) -0.0004(10)
N002 0.0607(14) 0.0811(16) 0.0695(14) 0.0036(12) 0.0011(11) 0.0086(12)
C003 0.0555(14) 0.0564(15) 0.0463(13) -0.0005(11) 0.0022(10) 0.0015(11)
C004 0.0443(13) 0.0512(14) 0.0546(14) 0.0043(11) 0.0012(10) 0.0066(10)
C005 0.0474(13) 0.0522(15) 0.0557(14) 0.0035(11) 0.0018(10) 0.0045(11)
C006 0.0565(16) 0.0638(16) 0.0459(13) -0.0072(12) 0.0047(11) 0.0021(12)
N007 0.0768(17) 0.0870(18) 0.0809(16) 0.0207(13) -0.0165(12) -0.0029(13)
C008 0.0610(16) 0.0536(15) 0.0489(13) -0.0034(11) 0.0000(11) 0.0021(11)
C009 0.0580(15) 0.0594(16) 0.0503(13) 0.0035(11) 0.0001(11) 0.0034(12)
C00A 0.0499(14) 0.0549(15) 0.0606(15) 0.0069(12) 0.0048(11) 0.0072(11)
C00B 0.0569(15) 0.0539(15) 0.0468(13) -0.0033(11) 0.0034(11) -0.0009(11)
C00C 0.0512(14) 0.0654(16) 0.0541(14) 0.0041(12) 0.0006(11) 0.0046(12)
C00D 0.0503(14) 0.0634(16) 0.0602(15) 0.0052(12) 0.0033(11) -0.0011(12)
C00E 0.0576(15) 0.0632(17) 0.0623(15) -0.0045(13) 0.0018(11) -0.0004(12)
C00F 0.0689(17) 0.0575(16) 0.0470(13) -0.0019(11) -0.0004(11) 0.0067(12)
C00G 0.0610(16) 0.0746(18) 0.0551(15) 0.0124(13) 0.0110(12) 0.0109(13)
C00H 0.0602(16) 0.0707(17) 0.0635(16) -0.0082(13) -0.0027(13) 0.0009(13)
C00I 0.0662(17) 0.080(2) 0.0569(15) -0.0047(14) -0.0021(13) 0.0068(15)
C00J 0.0635(17) 0.0594(17) 0.083(2) -0.0076(14) 0.0045(14) -0.0109(13)
C00K 0.0629(16) 0.0612(17) 0.0738(18) 0.0075(14) 0.0121(13) -0.0057(13)
C00L 0.0771(18) 0.0728(18) 0.0563(15) 0.0057(13) 0.0052(13) 0.0007(14)
C00M 0.0654(17) 0.0759(19) 0.0648(16) -0.0006(13) 0.0116(13) -0.0007(14)
C00N 0.111(2) 0.0693(19) 0.0613(17) 0.0126(15) 0.0038(16) -0.0002(17)
C00O 0.0604(18) 0.100(2) 0.084(2) 0.0021(17) 0.0031(15) 0.0142(16)
C00P 0.0576(17) 0.107(3) 0.082(2) -0.0165(19) 0.0063(15) 0.0017(17)
C00Q 0.075(2) 0.095(2) 0.0699(18) -0.0100(16) 0.0219(15) -0.0129(17)
C00R 0.100(2) 0.079(2) 0.0648(18) 0.0136(15) -0.0123(15) 0.0101(17)
C00S 0.088(2) 0.105(3) 0.092(2) 0.0330(19) -0.0260(18) -0.0001(18)

loop_
_atom_type_symbol
_atom_type_description
_atom_type_scat_dispersion_real
_atom_type_scat_dispersion_imag
_atom_type_scat_source
C C 0.0033 0.0016 'International Tables Vol C Tables 4.2.6.8 and 6.1.1.4'
H H 0.0000 0.0000 'International Tables Vol C Tables 4.2.6.8 and 6.1.1.4'
N N 0.0061 0.0033 'International Tables Vol C Tables 4.2.6.8 and 6.1.1.4'

loop_
_geom_angle_atom_site_label_1
_geom_angle_atom_site_label_2
_geom_angle_atom_site_label_3
_geom_angle
_geom_angle_site_symmetry_1
_geom_angle_site_symmetry_3
_geom_angle_publ_flag
C008 N001 C00B 118.04(19) . . ?
C00O N002 C006 117.4(2) . . ?
C009 C003 C005 121.5(2) . . ?
C009 C003 C00C 117.3(2) . . ?
C00C C003 C005 121.2(2) . . ?
C005 C004 C00A 118.7(2) . . ?
C005 C004 C00D 123.7(2) . . ?
C00D C004 C00A 117.5(2) . . ?
C004 C005 C003 121.4(2) . . ?
C00E C005 C003 118.5(2) . . ?
C00E C005 C004 120.1(2) . . ?
N002 C006 C00B 116.4(2) . . ?
N002 C006 C00M 122.0(2) . . ?
C00M C006 C00B 121.6(2) . . ?
C00F N007 C00S 116.5(2) . . ?
N001 C008 C00C 122.9(2) . . ?
N001 C008 C00F 116.1(2) . . ?
C00C C008 C00F 121.1(2) . . ?
C003 C009 H009 119.8 . . ?
C00B C009 C003 120.3(2) . . ?
C00B C009 H009 119.8 . . ?
C00G C00A C004 119.1(2) . . ?
C00G C00A C00K 122.2(2) . . ?
C00K C00A C004 118.7(2) . . ?
N001 C00B C006 116.1(2) . . ?
N001 C00B C009 121.8(2) . . ?
C009 C00B C006 122.1(2) . . ?
C003 C00C H00C 120.2 . . ?
C008 C00C C003 119.6(2) . . ?
C008 C00C H00C 120.2 . . ?
C004 C00D H00D 119.4 . . ?
C00H C00D C004 121.2(2) . . ?
C00H C00D H00D 119.4 . . ?
C005 C00E H00E 119.5 . . ?
C005 C00E C00J 121.0(2) . . ?
C00J C00E H00E 119.5 . . ?
N007 C00F C008 116.7(2) . . ?
N007 C00F C00L 122.1(2) . . ?
C00L C00F C008 121.2(2) . . ?
C00A C00G H00G 119.4 . . ?
C00I C00G C00A 121.3(2) . . ?
C00I C00G H00G 119.4 . . ?
C00D C00H H00H 119.6 . . ?
C00D C00H C00I 120.8(2) . . ?
C00I C00H H00H 119.6 . . ?
C00G C00I C00H 120.1(2) . . ?
C00G C00I H00I 120.0 . . ?
C00H C00I H00I 120.0 . . ?
C00E C00J H00J 119.9 . . ?
C00K C00J C00E 120.2(2) . . ?
C00K C00J H00J 119.9 . . ?
C00A C00K H00K 119.4 . . ?
C00J C00K C00A 121.3(2) . . ?
C00J C00K H00K 119.4 . . ?
C00F C00L H00L 120.2 . . ?
C00F C00L C00N 119.6(3) . . ?
C00N C00L H00L 120.2 . . ?
C006 C00M H00M 120.5 . . ?
C00Q C00M C006 119.1(3) . . ?
C00Q C00M H00M 120.5 . . ?
C00L C00N H00N 120.5 . . ?
C00R C00N C00L 119.0(3) . . ?
C00R C00N H00N 120.5 . . ?
N002 C00O H00O 118.2 . . ?
N002 C00O C00P 123.7(3) . . ?
C00P C00O H00O 118.2 . . ?
C00O C00P H00P 120.8 . . ?
C00Q C00P C00O 118.4(3) . . ?
C00Q C00P H00P 120.8 . . ?
C00M C00Q H00Q 120.3 . . ?
C00P C00Q C00M 119.4(3) . . ?
C00P C00Q H00Q 120.3 . . ?
C00N C00R H00R 120.9 . . ?
C00N C00R C00S 118.2(3) . . ?
C00S C00R H00R 120.9 . . ?
N007 C00S C00R 124.7(3) . . ?
N007 C00S H00S 117.7 . . ?
C00R C00S H00S 117.7 . . ?

loop_
_geom_bond_atom_site_label_1
_geom_bond_atom_site_label_2
_geom_bond_distance
_geom_bond_site_symmetry_2
_geom_bond_publ_flag
N001 C008 1.343(3) . ?
N001 C00B 1.351(3) . ?
N002 C006 1.343(3) . ?
N002 C00O 1.337(3) . ?
C003 C005 1.494(3) . ?
C003 C009 1.390(3) . ?
C003 C00C 1.392(3) . ?
C004 C005 1.419(3) . ?
C004 C00A 1.429(3) . ?
C004 C00D 1.422(3) . ?
C005 C00E 1.371(3) . ?
C006 C00B 1.485(3) . ?
C006 C00M 1.383(3) . ?
N007 C00F 1.341(3) . ?
N007 C00S 1.342(3) . ?
C008 C00C 1.384(3) . ?
C008 C00F 1.489(3) . ?
C009 H009 0.9300 . ?
C009 C00B 1.387(3) . ?
C00A C00G 1.413(3) . ?
C00A C00K 1.417(3) . ?
C00C H00C 0.9300 . ?
C00D H00D 0.9300 . ?
C00D C00H 1.361(3) . ?
C00E H00E 0.9300 . ?
C00E C00J 1.405(3) . ?
C00F C00L 1.376(3) . ?
C00G H00G 0.9300 . ?
C00G C00I 1.354(4) . ?
C00H H00H 0.9300 . ?
C00H C00I 1.396(3) . ?
C00I H00I 0.9300 . ?
C00J H00J 0.9300 . ?
C00J C00K 1.350(3) . ?
C00K H00K 0.9300 . ?
C00L H00L 0.9300 . ?
C00L C00N 1.379(4) . ?
C00M H00M 0.9300 . ?
C00M C00Q 1.374(4) . ?
C00N H00N 0.9300 . ?
C00N C00R 1.358(4) . ?
C00O H00O 0.9300 . ?
C00O C00P 1.372(4) . ?
C00P H00P 0.9300 . ?
C00P C00Q 1.365(4) . ?
C00Q H00Q 0.9300 . ?
C00R H00R 0.9300 . ?
C00R C00S 1.364(4) . ?
C00S H00S 0.9300 . ?

loop_
_geom_torsion_atom_site_label_1
_geom_torsion_atom_site_label_2
_geom_torsion_atom_site_label_3
_geom_torsion_atom_site_label_4
_geom_torsion
_geom_torsion_site_symmetry_1
_geom_torsion_site_symmetry_2
_geom_torsion_site_symmetry_3
_geom_torsion_site_symmetry_4
_geom_torsion_publ_flag
N001 C008 C00C C003 -0.8(4) . . . . ?
N001 C008 C00F N007 153.8(2) . . . . ?
N001 C008 C00F C00L -26.3(3) . . . . ?
N002 C006 C00B N001 -170.4(2) . . . . ?
N002 C006 C00B C009 9.6(3) . . . . ?
N002 C006 C00M C00Q 0.3(4) . . . . ?
N002 C00O C00P C00Q 0.4(5) . . . . ?
C003 C005 C00E C00J 178.1(2) . . . . ?
C003 C009 C00B N001 1.1(4) . . . . ?
C003 C009 C00B C006 -178.8(2) . . . . ?
C004 C005 C00E C00J -2.6(3) . . . . ?
C004 C00A C00G C00I 0.9(3) . . . . ?
C004 C00A C00K C00J -1.4(4) . . . . ?
C004 C00D C00H C00I -0.3(3) . . . . ?
C005 C003 C009 C00B 178.9(2) . . . . ?
C005 C003 C00C C008 -179.0(2) . . . . ?
C005 C004 C00A C00G -178.4(2) . . . . ?
C005 C004 C00A C00K 0.6(3) . . . . ?
C005 C004 C00D C00H 178.0(2) . . . . ?
C005 C00E C00J C00K 1.8(4) . . . . ?
C006 N002 C00O C00P 0.8(4) . . . . ?
C006 C00M C00Q C00P 1.0(4) . . . . ?
N007 C00F C00L C00N 0.3(4) . . . . ?
C008 N001 C00B C006 177.0(2) . . . . ?
C008 N001 C00B C009 -3.0(3) . . . . ?
C008 C00F C00L C00N -179.7(2) . . . . ?
C009 C003 C005 C004 67.7(3) . . . . ?
C009 C003 C005 C00E -113.1(3) . . . . ?
C009 C003 C00C C008 -1.1(3) . . . . ?
C00A C004 C005 C003 -179.4(2) . . . . ?
C00A C004 C005 C00E 1.4(3) . . . . ?
C00A C004 C00D C00H 0.8(3) . . . . ?
C00A C00G C00I C00H -0.4(4) . . . . ?
C00B N001 C008 C00C 2.8(3) . . . . ?
C00B N001 C008 C00F -177.17(19) . . . . ?
C00B C006 C00M C00Q -180.0(2) . . . . ?
C00C C003 C005 C004 -114.5(3) . . . . ?
C00C C003 C005 C00E 64.7(3) . . . . ?
C00C C003 C009 C00B 0.9(3) . . . . ?
C00C C008 C00F N007 -26.2(3) . . . . ?
C00C C008 C00F C00L 153.7(2) . . . . ?
C00D C004 C005 C003 3.5(3) . . . . ?
C00D C004 C005 C00E -175.8(2) . . . . ?
C00D C004 C00A C00G -1.0(3) . . . . ?
C00D C004 C00A C00K 177.9(2) . . . . ?
C00D C00H C00I C00G 0.1(4) . . . . ?
C00E C00J C00K C00A 0.3(4) . . . . ?
C00F N007 C00S C00R -0.9(5) . . . . ?
C00F C008 C00C C003 179.2(2) . . . . ?
C00F C00L C00N C00R -1.1(4) . . . . ?
C00G C00A C00K C00J 177.5(2) . . . . ?
C00K C00A C00G C00I -178.1(2) . . . . ?
C00L C00N C00R C00S 0.8(5) . . . . ?
C00M C006 C00B N001 9.9(3) . . . . ?
C00M C006 C00B C009 -170.2(2) . . . . ?
C00N C00R C00S N007 0.2(5) . . . . ?
C00O N002 C006 C00B 179.1(2) . . . . ?
C00O N002 C006 C00M -1.2(4) . . . . ?
C00O C00P C00Q C00M -1.3(4) . . . . ?
C00S N007 C00F C008 -179.4(2) . . . . ?
C00S N007 C00F C00L 0.7(4) . . . . ?
